data_7216211
loop_
_publ_author_name
'Thomas, Lynne H.'
'Klapwijk, Anneke R.'
'Wales, Craig'
'Wilson, Chick C.'

_publ_section_title
;
 Intermolecular hydrogen transfer and solubility tuning in multi-component
 molecular crystals of the API piroxicam
;
_journal_issue 26
_journal_name_full CrystEngComm
_journal_page_first 5924
_journal_paper_doi 10.1039/c4ce00246f
_journal_volume 16
_journal_year 2014
_chemical_formula_moiety '2(C15 H13 N3 O4 S), C4 H4 N2'
_chemical_formula_sum 'C34 H30 N8 O8 S2'
_chemical_formula_weight 742.80
_chemical_name_systematic
;
 ?
;
_space_group_IT_number 2
_symmetry_cell_setting triclinic
_symmetry_space_group_name_Hall '-P 1'
_symmetry_space_group_name_H-M 'P -1'
_atom_sites_solution_hydrogens geom
_audit_creation_date 2014-01-23T10:51:31-00:00
_audit_creation_method 'WinGX routine CIF_UPDATE'
_cell_angle_alpha 94.159(11)
_cell_angle_beta 90.513(18)
_cell_angle_gamma 104.78(4)
_cell_formula_units_Z 2
_cell_length_a 6.792(11)
_cell_length_b 8.646(15)
_cell_length_c 29.66(5)
_cell_measurement_temperature 100(2)
_cell_volume 1679(5)
_computing_cell_refinement 'CrystalClear-SM Expert 2.0 r5 (Rigaku, 2010)'
_computing_data_collection 'CrystalClear-SM Expert 2.0 r5 (Rigaku, 2010)'
_computing_data_reduction 'CrystalClear-SM Expert 2.0 r5 (Rigaku, 2010)'
_computing_structure_refinement 'SHELXL-2013 (Sheldrick, 2013)'
_computing_structure_solution 'SHELXS-97 (Sheldrick, 2008)'
_diffrn_ambient_temperature 100(2)
_diffrn_measured_fraction_theta_full 0.95
_diffrn_measured_fraction_theta_max 0.908
_diffrn_measurement_device_type 'Rigaku Saturn CCD'
_diffrn_measurement_method 'profile data from \w-scans'
_diffrn_radiation_monochromator 'silicon 111'
_diffrn_radiation_source synchrotron
_diffrn_radiation_type synchrotron
_diffrn_radiation_wavelength 0.6889
_diffrn_reflns_av_R_equivalents 0.211
_diffrn_reflns_Laue_measured_fraction_full 0.95
_diffrn_reflns_Laue_measured_fraction_max 0.908
_diffrn_reflns_limit_h_max 8
_diffrn_reflns_limit_h_min -8
_diffrn_reflns_limit_k_max 10
_diffrn_reflns_limit_k_min -10
_diffrn_reflns_limit_l_max 37
_diffrn_reflns_limit_l_min -37
_diffrn_reflns_number 17434
_diffrn_reflns_point_group_measured_fraction_full 0.95
_diffrn_reflns_point_group_measured_fraction_max 0.908
_diffrn_reflns_theta_full 20
_diffrn_reflns_theta_max 25.929
_diffrn_reflns_theta_min 2.003
_exptl_absorpt_coefficient_mu 0.225
_exptl_absorpt_correction_T_max 1
_exptl_absorpt_correction_type multi-scan
_exptl_absorpt_process_details 'ABSCOR, Rigaku 20102'
_exptl_crystal_density_diffrn 1.469
_exptl_crystal_F_000 772
_refine_diff_density_max 0.947
_refine_diff_density_min -0.704
_refine_diff_density_rms 0.169
_refine_ls_extinction_method none
_refine_ls_goodness_of_fit_ref 1.239
_refine_ls_hydrogen_treatment constr
_refine_ls_matrix_type full
_refine_ls_number_parameters 471
_refine_ls_number_reflns 6529
_refine_ls_number_restraints 0
_refine_ls_restrained_S_all 1.239
_refine_ls_R_factor_all 0.2644
_refine_ls_R_factor_gt 0.1739
_refine_ls_shift/su_max 0
_refine_ls_shift/su_mean 0
_refine_ls_structure_factor_coef Fsqd
_refine_ls_weighting_details 'w=1/[\s^2^(Fo^2^)+(0.2000P)^2^] where P=(Fo^2^+2Fc^2^)/3'
_refine_ls_weighting_scheme calc
_refine_ls_wR_factor_ref 0.4876
_reflns_number_gt 2898
_reflns_number_total 6529
_reflns_threshold_expression 'I > 2\s(I)'
_cod_data_source_file c4ce00246f2.cif
_cod_data_source_block cw2
_cod_depositor_comments 'Adding full bibliography for 7216204--7216215.cif.'
_cod_database_code 7216211

loop_
_symmetry_equiv_pos_as_xyz
'x, y, z'
'-x, -y, -z'

loop_
_atom_site_label
_atom_site_fract_x
_atom_site_fract_y
_atom_site_fract_z
_atom_site_U_iso_or_equiv
_atom_site_adp_type
_atom_site_calc_flag
_atom_site_occupancy
_atom_site_type_symbol
N8 0.9852(17) 0.8382(10) 0.5016(3) 0.037(2) Uani d 1 N
C33 1.032(2) 0.9401(13) 0.5380(4) 0.041(3) Uani d 1 C
H28 1.0529 0.9007 0.5655 0.049 Uiso calc 1 H
C34 0.9484(18) 0.8984(12) 0.4634(4) 0.037(3) Uani d 1 C
H27 0.9091 0.8305 0.4373 0.044 Uiso calc 1 H
S1 0.7098(5) 0.1461(3) 0.32912(9) 0.0373(8) Uani d 1 S
O8 0.7425(14) 0.5644(9) 0.4162(2) 0.042(2) Uani d 1 O
O7 0.5030(12) 0.1086(8) 0.4604(2) 0.0351(19) Uani d 1 O
O6 0.8973(12) 0.1372(9) 0.3512(2) 0.0339(18) Uani d 1 O
N5 0.6513(14) 0.3762(10) 0.4796(3) 0.030(2) Uani d 1 N
H18 0.6822 0.4696 0.4693 0.037 Uiso calc 1 H
C23 0.6088(18) 0.2856(13) 0.4020(3) 0.031(3) Uani d 1 C
N4 0.5442(15) 0.1523(10) 0.3683(3) 0.031(2) Uani d 1 N
N6 0.6011(15) 0.2339(10) 0.5451(3) 0.032(2) Uani d 1 N
H26 0.5396 0.1498 0.5283 0.038 Uiso calc 1 H
O5 0.6201(13) 0.0251(9) 0.2944(2) 0.043(2) Uani d 1 O
C22 0.6956(17) 0.4426(13) 0.3892(4) 0.032(2) Uani d 1 C
C24 0.5838(18) 0.2485(12) 0.4486(3) 0.031(2) Uani d 1 C
C20 0.7369(17) 0.4660(12) 0.3401(3) 0.030(2) Uani d 1 C
C29 0.6193(19) 0.2211(13) 0.5905(4) 0.037(3) Uani d 1 C
H22 0.5683 0.1226 0.6023 0.044 Uiso calc 1 H
C26 0.7749(19) 0.5086(13) 0.5526(4) 0.037(3) Uani d 1 C
H19 0.8268 0.606 0.5401 0.044 Uiso calc 1 H
C21 0.7454(18) 0.3375(14) 0.3085(4) 0.038(3) Uani d 1 C
C30 0.328(2) 0.1205(14) 0.3524(4) 0.046(3) Uani d 1 C
H25 0.2408 0.1032 0.3778 0.069 Uiso calc 1 H
H24 0.2951 0.0268 0.3315 0.069 Uiso calc 1 H
H23 0.3092 0.211 0.3376 0.069 Uiso calc 1 H
C28 0.711(2) 0.3502(13) 0.6181(4) 0.039(3) Uani d 1 C
H21 0.7177 0.3436 0.6492 0.047 Uiso calc 1 H
C16 0.7937(19) 0.3585(14) 0.2633(4) 0.038(3) Uani d 1 C
H17 0.8006 0.273 0.243 0.046 Uiso calc 1 H
C17 0.832(2) 0.5179(16) 0.2500(4) 0.050(3) Uani d 1 C
H16 0.8588 0.5372 0.22 0.06 Uiso calc 1 H
C27 0.795(2) 0.4958(13) 0.5988(4) 0.040(3) Uani d 1 C
H20 0.8653 0.5847 0.6173 0.049 Uiso calc 1 H
C25 0.6751(17) 0.3720(12) 0.5253(3) 0.028(2) Uani d 1 C
C18 0.830(2) 0.6444(16) 0.2809(4) 0.048(3) Uani d 1 C
H15 0.8629 0.7484 0.2718 0.057 Uiso calc 1 H
C19 0.779(2) 0.6186(13) 0.3249(4) 0.044(3) Uani d 1 C
H14 0.7728 0.7051 0.3448 0.053 Uiso calc 1 H
S2 0.2512(5) 0.2514(3) 0.17170(9) 0.0369(8) Uani d 1 S
O3 0.0181(12) 0.1304(8) 0.0386(2) 0.0333(18) Uani d 1 O
O4 0.2623(13) 0.6121(8) 0.0808(2) 0.0351(19) Uani d 1 O
O1 0.4381(12) 0.2336(9) 0.1518(2) 0.039(2) Uani d 1 O
O2 0.1659(13) 0.1530(9) 0.2067(2) 0.041(2) Uani d 1 O
C8 0.1369(17) 0.3408(11) 0.0961(3) 0.025(2) Uani d 1 C
N2 0.1636(14) 0.3888(10) 0.0189(3) 0.031(2) Uani d 1 N
H5 0.2004 0.488 0.029 0.038 Uiso calc 1 H
N3 0.0882(14) 0.2067(10) -0.0465(3) 0.030(2) Uani d 1 N
H13 0.0293 0.1334 -0.0294 0.036 Uiso calc 1 H
N1 0.0795(14) 0.2265(10) 0.1303(3) 0.030(2) Uani d 1 N
C9 0.1006(18) 0.2748(12) 0.0504(3) 0.030(2) Uani d 1 C
C14 0.0921(18) 0.1668(12) -0.0919(3) 0.032(3) Uani d 1 C
H9 0.0327 0.0626 -0.1038 0.038 Uiso calc 1 H
C7 0.2192(15) 0.5049(12) 0.1093(3) 0.027(2) Uani d 1 C
C13 0.182(2) 0.2793(13) -0.1190(4) 0.038(3) Uani d 1 C
H8 0.1853 0.2533 -0.15 0.045 Uiso calc 1 H
C10 0.1718(18) 0.3549(13) -0.0273(3) 0.033(3) Uani d 1 C
C6 0.265(2) 0.5618(14) 0.1577(4) 0.039(3) Uani d 1 C
C15 -0.1306(19) 0.1997(13) 0.1435(4) 0.038(3) Uani d 1 C
H11 -0.1581 0.3005 0.1528 0.057 Uiso calc 1 H
H12 -0.154 0.1315 0.1681 0.057 Uiso calc 1 H
H10 -0.219 0.1491 0.1183 0.057 Uiso calc 1 H
C5 0.2838(18) 0.4540(14) 0.1902(4) 0.036(3) Uani d 1 C
C11 0.2645(17) 0.4731(13) -0.0553(3) 0.032(2) Uani d 1 C
H6 0.3208 0.5773 -0.043 0.039 Uiso calc 1 H
C1 0.298(2) 0.7229(14) 0.1718(4) 0.044(3) Uani d 1 C
H1 0.2874 0.7954 0.1508 0.052 Uiso calc 1 H
C3 0.3674(18) 0.6741(14) 0.2486(4) 0.041(3) Uani d 1 C
H3 0.4001 0.713 0.2785 0.049 Uiso calc 1 H
C12 0.274(2) 0.4376(14) -0.1010(4) 0.042(3) Uani d 1 C
H7 0.3384 0.516 -0.1196 0.05 Uiso calc 1 H
C4 0.339(2) 0.5098(15) 0.2355(4) 0.044(3) Uani d 1 C
H4 0.3555 0.4391 0.2565 0.053 Uiso calc 1 H
C2 0.3460(19) 0.7776(14) 0.2160(3) 0.041(3) Uani d 1 C
H2 0.3647 0.8862 0.2244 0.049 Uiso calc 1 H
N7 0.4843(15) -0.1635(10) -0.0022(3) 0.037(2) Uani d 1 N
C32 0.4638(19) -0.0816(12) 0.0368(4) 0.037(3) Uani d 1 C
H30 0.4405 -0.1343 0.0633 0.044 Uiso calc 1 H
C31 0.5229(18) -0.0801(13) -0.0380(4) 0.037(3) Uani d 1 C
H29 0.5422 -0.133 -0.0653 0.044 Uiso calc 1 H

loop_
_atom_site_aniso_label
_atom_site_aniso_U_11
_atom_site_aniso_U_22
_atom_site_aniso_U_33
_atom_site_aniso_U_12
_atom_site_aniso_U_13
_atom_site_aniso_U_23
N8 0.061(7) 0.018(5) 0.038(5) 0.019(5) 0.001(4) 0.004(4)
C33 0.057(9) 0.024(6) 0.045(7) 0.014(6) 0.006(6) 0.009(5)
C34 0.032(7) 0.019(6) 0.051(7) -0.003(5) 0.001(5) -0.015(4)
S1 0.040(2) 0.0264(15) 0.0421(17) 0.0059(13) 0.0006(13) -0.0095(11)
O8 0.072(7) 0.020(4) 0.033(4) 0.013(4) 0.000(4) -0.003(3)
O7 0.042(5) 0.022(4) 0.040(4) 0.005(3) 0.007(3) 0.006(3)
O6 0.034(5) 0.026(4) 0.039(4) 0.005(3) -0.007(3) -0.010(3)
N5 0.034(6) 0.011(4) 0.046(5) 0.004(4) 0.007(4) 0.005(3)
C23 0.034(7) 0.031(6) 0.028(5) 0.011(5) 0.008(4) 0.000(4)
N4 0.033(6) 0.024(5) 0.036(5) 0.006(4) 0.000(4) -0.006(3)
N6 0.041(6) 0.018(5) 0.032(5) 0.002(4) -0.004(4) -0.003(3)
O5 0.056(6) 0.032(5) 0.036(4) 0.006(4) 0.003(4) -0.014(3)
C22 0.024(6) 0.027(6) 0.043(6) 0.007(5) -0.006(4) -0.003(4)
C24 0.039(7) 0.022(6) 0.039(6) 0.022(5) 0.004(5) -0.003(4)
C20 0.036(7) 0.015(5) 0.035(6) -0.001(5) -0.009(4) -0.005(4)
C29 0.050(8) 0.019(5) 0.039(6) 0.007(5) 0.009(5) -0.003(4)
C26 0.046(8) 0.020(6) 0.041(6) 0.006(5) -0.004(5) -0.012(4)
C21 0.029(7) 0.031(6) 0.041(6) -0.012(5) 0.002(5) -0.012(4)
C30 0.049(9) 0.026(6) 0.064(8) 0.014(6) 0.010(6) -0.006(5)
C28 0.055(9) 0.026(6) 0.031(6) 0.002(6) -0.001(5) 0.002(4)
C16 0.035(7) 0.033(6) 0.039(6) -0.002(5) 0.002(5) -0.005(4)
C17 0.049(9) 0.052(9) 0.041(7) 0.000(7) -0.001(6) -0.005(5)
C27 0.055(9) 0.027(6) 0.038(6) 0.014(6) 0.008(5) -0.012(4)
C25 0.033(7) 0.015(5) 0.033(5) -0.001(4) 0.005(4) 0.000(4)
C18 0.044(8) 0.036(7) 0.055(8) -0.002(6) 0.007(6) -0.012(5)
C19 0.070(10) 0.014(5) 0.048(7) 0.010(6) -0.002(6) 0.003(4)
S2 0.041(2) 0.0251(15) 0.0407(16) 0.0025(13) 0.0010(12) -0.0023(10)
O3 0.040(5) 0.011(4) 0.044(4) 0.000(3) -0.004(3) -0.008(3)
O4 0.047(5) 0.013(4) 0.045(4) 0.008(3) 0.002(4) -0.002(3)
O1 0.038(5) 0.033(5) 0.042(5) 0.003(4) 0.000(3) 0.000(3)
O2 0.057(6) 0.026(4) 0.039(4) 0.007(4) 0.006(4) 0.002(3)
C8 0.035(6) 0.015(5) 0.024(5) 0.009(4) -0.001(4) -0.002(3)
N2 0.038(6) 0.012(4) 0.041(5) 0.005(4) 0.001(4) -0.005(3)
N3 0.031(5) 0.015(4) 0.038(5) -0.001(4) 0.000(4) -0.005(3)
N1 0.031(5) 0.023(5) 0.033(5) 0.005(4) 0.001(4) -0.009(3)
C9 0.035(7) 0.023(5) 0.034(6) 0.015(5) 0.006(5) -0.007(4)
C14 0.052(8) 0.018(5) 0.026(5) 0.010(5) -0.001(5) -0.001(4)
C7 0.018(6) 0.024(6) 0.036(6) -0.002(4) 0.001(4) 0.004(4)
C13 0.054(9) 0.025(6) 0.037(6) 0.016(6) 0.005(5) -0.006(4)
C10 0.037(7) 0.024(6) 0.032(6) -0.004(5) -0.004(4) -0.004(4)
C6 0.049(8) 0.029(6) 0.036(6) 0.005(6) 0.005(5) -0.007(4)
C15 0.046(8) 0.027(6) 0.038(6) 0.001(5) 0.002(5) 0.006(4)
C5 0.023(7) 0.035(7) 0.046(7) 0.000(5) -0.006(5) 0.002(5)
C11 0.028(7) 0.022(6) 0.040(6) -0.004(5) 0.000(4) -0.005(4)
C1 0.050(9) 0.030(7) 0.044(7) 0.001(6) 0.006(6) -0.010(5)
C3 0.029(7) 0.040(7) 0.046(7) 0.002(6) -0.004(5) -0.021(5)
C12 0.056(9) 0.029(6) 0.042(7) 0.015(6) 0.007(6) -0.002(5)
C4 0.052(9) 0.043(7) 0.032(6) 0.004(6) 0.002(5) 0.000(5)
C2 0.056(9) 0.024(6) 0.033(6) -0.004(6) 0.002(5) -0.007(4)
N7 0.035(6) 0.013(4) 0.056(6) 0.000(4) -0.001(4) -0.009(4)
C32 0.043(8) 0.014(5) 0.049(7) -0.001(5) 0.003(5) 0.002(4)
C31 0.039(8) 0.024(6) 0.043(6) 0.003(5) -0.001(5) -0.005(4)

loop_
_atom_type_symbol
_atom_type_description
_atom_type_scat_dispersion_real
_atom_type_scat_dispersion_imag
_atom_type_scat_source
C C 0.0033 0.0016 'International Tables Vol C Tables 4.2.6.8 and 6.1.1.4'
H H 0 0 'International Tables Vol C Tables 4.2.6.8 and 6.1.1.4'
N N 0.0061 0.0033 'International Tables Vol C Tables 4.2.6.8 and 6.1.1.4'
O O 0.0106 0.006 'International Tables Vol C Tables 4.2.6.8 and 6.1.1.4'
S S 0.1246 0.1234 'International Tables Vol C Tables 4.2.6.8 and 6.1.1.4'

loop_
_geom_angle_atom_site_label_1
_geom_angle_atom_site_label_2
_geom_angle_atom_site_label_3
_geom_angle
_geom_angle_site_symmetry_1
_geom_angle_site_symmetry_3
C33 N8 C34 116.8(9) . .
N8 C33 C34 122.5(10) . 2_776
N8 C33 H28 118.8 . .
C34 C33 H28 118.8 2_776 .
N8 C34 C33 120.7(10) . 2_776
N8 C34 H27 119.7 . .
C33 C34 H27 119.7 2_776 .
O5 S1 O6 118.4(5) . .
O5 S1 N4 109.3(5) . .
O6 S1 N4 107.7(5) . .
O5 S1 C21 109.7(5) . .
O6 S1 C21 108.9(5) . .
N4 S1 C21 101.4(5) . .
C24 N5 C25 127.1(8) . .
C24 N5 H18 116.5 . .
C25 N5 H18 116.5 . .
C22 C23 C24 122.8(10) . .
C22 C23 N4 120.7(9) . .
C24 C23 N4 116.5(9) . .
C23 N4 C30 114.6(9) . .
C23 N4 S1 114.0(7) . .
C30 N4 S1 116.0(7) . .
C25 N6 C29 123.2(9) . .
C25 N6 H26 118.4 . .
C29 N6 H26 118.4 . .
O8 C22 C23 124.1(10) . .
O8 C22 C20 117.2(9) . .
C23 C22 C20 118.8(9) . .
O7 C24 N5 121.9(9) . .
O7 C24 C23 123.2(10) . .
N5 C24 C23 114.9(9) . .
C19 C20 C21 117.6(10) . .
C19 C20 C22 120.1(10) . .
C21 C20 C22 122.2(9) . .
C28 C29 N6 120.4(9) . .
C28 C29 H22 119.8 . .
N6 C29 H22 119.8 . .
C27 C26 C25 118.5(10) . .
C27 C26 H19 120.7 . .
C25 C26 H19 120.7 . .
C16 C21 C20 122.9(11) . .
C16 C21 S1 119.8(9) . .
C20 C21 S1 117.2(8) . .
N4 C30 H25 109.5 . .
N4 C30 H24 109.5 . .
H25 C30 H24 109.5 . .
N4 C30 H23 109.5 . .
H25 C30 H23 109.5 . .
H24 C30 H23 109.5 . .
C29 C28 C27 118.4(10) . .
C29 C28 H21 120.8 . .
C27 C28 H21 120.8 . .
C21 C16 C17 116.3(11) . .
C21 C16 H17 121.8 . .
C17 C16 H17 121.8 . .
C18 C17 C16 121.2(11) . .
C18 C17 H16 119.4 . .
C16 C17 H16 119.4 . .
C26 C27 C28 121.0(11) . .
C26 C27 H20 119.5 . .
C28 C27 H20 119.5 . .
N6 C25 N5 120.1(9) . .
N6 C25 C26 118.4(9) . .
N5 C25 C26 121.4(8) . .
C19 C18 C17 120.7(12) . .
C19 C18 H15 119.6 . .
C17 C18 H15 119.6 . .
C18 C19 C20 121.2(11) . .
C18 C19 H14 119.4 . .
C20 C19 H14 119.4 . .
O2 S2 O1 119.3(5) . .
O2 S2 N1 108.8(5) . .
O1 S2 N1 107.5(5) . .
O2 S2 C5 109.7(5) . .
O1 S2 C5 108.3(5) . .
N1 S2 C5 102.0(5) . .
C7 C8 C9 124.6(8) . .
C7 C8 N1 119.9(8) . .
C9 C8 N1 115.4(9) . .
C10 N2 C9 125.3(8) . .
C10 N2 H5 117.4 . .
C9 N2 H5 117.4 . .
C10 N3 C14 123.2(8) . .
C10 N3 H13 118.4 . .
C14 N3 H13 118.4 . .
C15 N1 C8 114.1(8) . .
C15 N1 S2 116.4(7) . .
C8 N1 S2 113.6(7) . .
O3 C9 N2 122.0(9) . .
O3 C9 C8 124.8(9) . .
N2 C9 C8 113.2(9) . .
C13 C14 N3 119.2(10) . .
C13 C14 H9 120.4 . .
N3 C14 H9 120.4 . .
O4 C7 C8 122.7(9) . .
O4 C7 C6 116.3(9) . .
C8 C7 C6 121.0(8) . .
C14 C13 C12 120.4(10) . .
C14 C13 H8 119.8 . .
C12 C13 H8 119.8 . .
N3 C10 N2 120.9(8) . .
N3 C10 C11 117.8(9) . .
N2 C10 C11 121.3(9) . .
C1 C6 C5 118.3(11) . .
C1 C6 C7 120.8(10) . .
C5 C6 C7 120.9(10) . .
N1 C15 H11 109.5 . .
N1 C15 H12 109.5 . .
H11 C15 H12 109.5 . .
N1 C15 H10 109.5 . .
H11 C15 H10 109.5 . .
H12 C15 H10 109.5 . .
C4 C5 C6 120.7(11) . .
C4 C5 S2 121.1(9) . .
C6 C5 S2 118.1(9) . .
C12 C11 C10 120.7(10) . .
C12 C11 H6 119.6 . .
C10 C11 H6 119.6 . .
C2 C1 C6 121.5(12) . .
C2 C1 H1 119.3 . .
C6 C1 H1 119.3 . .
C2 C3 C4 118.8(11) . .
C2 C3 H3 120.6 . .
C4 C3 H3 120.6 . .
C11 C12 C13 118.5(10) . .
C11 C12 H7 120.7 . .
C13 C12 H7 120.7 . .
C5 C4 C3 119.2(11) . .
C5 C4 H4 120.4 . .
C3 C4 H4 120.4 . .
C1 C2 C3 121.5(11) . .
C1 C2 H2 119.3 . .
C3 C2 H2 119.3 . .
C31 N7 C32 116.4(9) . .
N7 C32 C31 120.3(10) . 2_655
N7 C32 H30 119.9 . .
C31 C32 H30 119.9 2_655 .
N7 C31 C32 123.3(10) . 2_655
N7 C31 H29 118.4 . .
C32 C31 H29 118.4 2_655 .

loop_
_geom_bond_atom_site_label_1
_geom_bond_atom_site_label_2
_geom_bond_site_symmetry_2
_geom_bond_distance
N8 C33 . 1.326(15)
N8 C34 . 1.329(14)
C33 C34 2_776 1.372(15)
C33 H28 . 0.93
C34 C33 2_776 1.372(15)
C34 H27 . 0.93
S1 O5 . 1.427(8)
S1 O6 . 1.449(9)
S1 N4 . 1.632(9)
S1 C21 . 1.765(13)
O8 C22 . 1.247(13)
O7 C24 . 1.269(12)
N5 C24 . 1.364(14)
N5 C25 . 1.367(13)
N5 H18 . 0.86
C23 C22 . 1.417(14)
C23 C24 . 1.443(14)
C23 N4 . 1.446(14)
N4 C30 . 1.488(16)
N6 C25 . 1.351(12)
N6 C29 . 1.366(13)
N6 H26 . 0.86
C22 C20 . 1.504(14)
C20 C19 . 1.387(13)
C20 C21 . 1.414(14)
C29 C28 . 1.344(16)
C29 H22 . 0.93
C26 C27 . 1.394(15)
C26 C25 . 1.398(14)
C26 H19 . 0.93
C21 C16 . 1.396(14)
C30 H25 . 0.96
C30 H24 . 0.96
C30 H23 . 0.96
C28 C27 . 1.407(14)
C28 H21 . 0.93
C16 C17 . 1.421(17)
C16 H17 . 0.93
C17 C18 . 1.377(17)
C17 H16 . 0.93
C27 H20 . 0.93
C18 C19 . 1.372(16)
C18 H15 . 0.93
C19 H14 . 0.93
S2 O2 . 1.423(7)
S2 O1 . 1.443(8)
S2 N1 . 1.650(10)
S2 C5 . 1.755(13)
O3 C9 . 1.254(12)
O4 C7 . 1.280(11)
C8 C7 . 1.410(14)
C8 C9 . 1.425(14)
C8 N1 . 1.454(11)
N2 C10 . 1.384(13)
N2 C9 . 1.398(12)
N2 H5 . 0.86
N3 C10 . 1.344(13)
N3 C14 . 1.370(12)
N3 H13 . 0.86
N1 C15 . 1.448(14)
C14 C13 . 1.336(13)
C14 H9 . 0.93
C7 C6 . 1.488(15)
C13 C12 . 1.414(16)
C13 H8 . 0.93
C10 C11 . 1.393(13)
C6 C1 . 1.386(15)
C6 C5 . 1.415(16)
C15 H11 . 0.96
C15 H12 . 0.96
C15 H10 . 0.96
C5 C4 . 1.408(16)
C11 C12 . 1.372(15)
C11 H6 . 0.93
C1 C2 . 1.366(16)
C1 H1 . 0.93
C3 C2 . 1.397(17)
C3 C4 . 1.409(16)
C3 H3 . 0.93
C12 H7 . 0.93
C4 H4 . 0.93
C2 H2 . 0.93
N7 C31 . 1.316(13)
N7 C32 . 1.341(14)
C32 C31 2_655 1.375(15)
C32 H30 . 0.93
C31 C32 2_655 1.375(15)
C31 H29 . 0.93
